data_1525840
loop_
_publ_author_name
'Lomnitskaya, Ya.F.'
'Chikhrii, S.I.'
'Kuz'ma, Yu.B.'

_publ_section_title
;
 The interaction of phosphorus with titanium and molybdenum
;
_journal_name_full 'Journal of Alloys Compd.'
_journal_page_first 91
_journal_page_last 96
_journal_volume 321
_journal_year 2001
_chemical_formula_sum 'Mo0.1 P Ti0.9'
_chemical_name_systematic '(Ti0.9 Mo0.1) P'
_space_group_IT_number 187
_symmetry_space_group_name_Hall 'P -6 2'
_symmetry_space_group_name_H-M 'P -6 m 2'
_cell_angle_alpha 90
_cell_angle_beta 90
_cell_angle_gamma 120
_cell_formula_units_Z 1
_cell_length_a 3.2191
_cell_length_b 3.2191
_cell_length_c 3.1995
_cell_volume 28.713
_citation_journal_id_ASTM JALCEU
_cod_data_source_file Lomnitskaya_JALCEU_2001_1274.cif
_cod_data_source_block Mo0.1P1Ti0.9
_cod_original_cell_volume 28.71321
_cod_original_formula_sum 'Mo0.1 P1 Ti0.9'
_cod_database_code 1525840

loop_
_symmetry_equiv_pos_as_xyz
x,y,z
-x+y,-x,-z
-y,x-y,z
x,y,-z
-x+y,-x,z
-y,x-y,-z
-y,-x,-z
-x+y,y,z
x,x-y,-z
-y,-x,z
-x+y,y,-z
x,x-y,z

loop_
_atom_site_label
_atom_site_type_symbol
_atom_site_fract_x
_atom_site_fract_y
_atom_site_fract_z
_atom_site_occupancy
_atom_site_U_iso_or_equiv
P1 P 0.3333 0.6667 0.5 1 0.0
Mo1 Mo 0 0 0 0.1 0.0
Ti1 Ti 0 0 0 0.9 0.0
